data_7108649
loop_
_publ_author_name
'Zhu, Xiancui'
'Zhou, Shuangliu'
'Wang, Shaowu'
'Wei, Yun'
'Zhang, Lijun'
'Wang, Fenhua'
'Wang, Shaoyin'
'Feng, Zhijun'

_publ_section_title
;
 Rare-earth metal complexes having an unusual indolyl-1,2-dianion through
 C--H activation with a novel \h1:(\m2--\h1:\h1) bonding with metals
;
_journal_coden_ASTM CHCOFS
_journal_issue 98
_journal_name_full
;
 Chemical Communications (Cambridge, United Kingdom)
;
_journal_page_first 12020
_journal_page_last 12022
_journal_paper_doi 10.1039/c2cc36045d
_journal_volume 48
_journal_year 2012
_chemical_formula_sum 'C49 H70 Cl2 Li N7 O Si2 Yb2'
_chemical_formula_weight 1253.22
_space_group_IT_number 2
_symmetry_cell_setting triclinic
_symmetry_space_group_name_Hall '-P 1'
_symmetry_space_group_name_H-M 'P -1'
_atom_sites_solution_hydrogens geom
_atom_sites_solution_primary direct
_atom_sites_solution_secondary difmap
_audit_creation_method SHELXL-97
_cell_angle_alpha 84.3230(10)
_cell_angle_beta 65.1050(10)
_cell_angle_gamma 78.8840(10)
_cell_formula_units_Z 2
_cell_length_a 15.0250(14)
_cell_length_b 15.9524(15)
_cell_length_c 16.6905(16)
_cell_measurement_reflns_used 7289
_cell_measurement_temperature 293(2)
_cell_measurement_theta_max 25.63
_cell_measurement_theta_min 2.40
_cell_volume 3560.0(6)
_computing_structure_refinement 'SHELXL-97 (Sheldrick, 1997)'
_computing_structure_solution 'SHELXS-97 (Sheldrick, 1990)'
_diffrn_ambient_temperature 293(2)
_diffrn_measured_fraction_theta_full 0.968
_diffrn_measured_fraction_theta_max 0.968
_diffrn_measurement_device_type 'CCD area detector'
_diffrn_measurement_method 'phi and omega scans'
_diffrn_radiation_monochromator graphite
_diffrn_radiation_source 'fine-focus sealed tube'
_diffrn_radiation_type MoK\a
_diffrn_radiation_wavelength 0.71073
_diffrn_reflns_av_R_equivalents 0.0516
_diffrn_reflns_av_sigmaI/netI 0.1090
_diffrn_reflns_limit_h_max 19
_diffrn_reflns_limit_h_min -19
_diffrn_reflns_limit_k_max 20
_diffrn_reflns_limit_k_min -20
_diffrn_reflns_limit_l_max 18
_diffrn_reflns_limit_l_min -21
_diffrn_reflns_number 30653
_diffrn_reflns_theta_full 27.58
_diffrn_reflns_theta_max 27.58
_diffrn_reflns_theta_min 1.30
_exptl_absorpt_coefficient_mu 2.750
_exptl_absorpt_correction_T_max 0.6373
_exptl_absorpt_correction_T_min 0.5349
_exptl_absorpt_correction_type multi-scan
_exptl_crystal_colour red
_exptl_crystal_density_diffrn 1.169
_exptl_crystal_density_method 'not measured'
_exptl_crystal_description block
_exptl_crystal_F_000 1252
_exptl_crystal_size_max 0.26
_exptl_crystal_size_mid 0.22
_exptl_crystal_size_min 0.18
_platon_squeeze_details
;
;
_refine_diff_density_max 1.779
_refine_diff_density_min -1.007
_refine_diff_density_rms 0.207
_refine_ls_extinction_method none
_refine_ls_goodness_of_fit_ref 1.033
_refine_ls_hydrogen_treatment constr
_refine_ls_matrix_type full
_refine_ls_number_parameters 580
_refine_ls_number_reflns 15993
_refine_ls_number_restraints 129
_refine_ls_restrained_S_all 1.036
_refine_ls_R_factor_all 0.1450
_refine_ls_R_factor_gt 0.0655
_refine_ls_shift/su_max 0.015
_refine_ls_shift/su_mean 0.001
_refine_ls_structure_factor_coef Fsqd
_refine_ls_weighting_details 'calc w=1/[\s^2^(Fo^2^)+(0.1341P)^2^+0.5624P] where P=(Fo^2^+2Fc^2^)/3'
_refine_ls_weighting_scheme calc
_refine_ls_wR_factor_gt 0.2055
_refine_ls_wR_factor_ref 0.2530
_reflns_number_gt 8088
_reflns_number_total 15993
_reflns_threshold_expression >2sigma(I)
_cod_data_source_file c2cc36045d.txt
_cod_data_source_block 090714a_0m
_cod_original_sg_symbol_H-M 'P-1 '
_cod_database_code 7108649

loop_
_symmetry_equiv_pos_as_xyz
'x, y, z'
'-x, -y, -z'

loop_
_atom_site_label
_atom_site_type_symbol
_atom_site_fract_x
_atom_site_fract_y
_atom_site_fract_z
_atom_site_U_iso_or_equiv
_atom_site_adp_type
_atom_site_occupancy
_atom_site_symmetry_multiplicity
_atom_site_calc_flag
_atom_site_refinement_flags
C17 C 0.8704(6) 0.6286(5) 0.8444(5) 0.057(3) Uani 1 1 d G
C18 C 0.8051(6) 0.5751(6) 0.8498(5) 0.079(4) Uani 1 1 d G
H18 H 0.7684 0.5506 0.9038 0.095 Uiso 1 1 calc R
C19 C 0.7946(7) 0.5583(6) 0.7743(7) 0.108(6) Uani 1 1 d G
H19 H 0.7509 0.5226 0.7779 0.130 Uiso 1 1 calc R
C20 C 0.8495(8) 0.5949(7) 0.6936(6) 0.104(6) Uani 1 1 d G
H20 H 0.8425 0.5837 0.6431 0.125 Uiso 1 1 calc R
C21 C 0.9148(7) 0.6484(6) 0.6882(5) 0.079(4) Uani 1 1 d G
H21 H 0.9515 0.6729 0.6342 0.095 Uiso 1 1 calc R
C16 C 0.9253(6) 0.6652(5) 0.7637(6) 0.058(3) Uani 1 1 d G
Yb1 Yb 0.86533(3) 0.58530(3) 1.04796(3) 0.04842(18) Uani 1 1 d .
Yb2 Yb 0.66699(3) 0.78352(3) 1.12614(3) 0.04964(18) Uani 1 1 d .
Cl1 Cl 0.8518(2) 0.7347(2) 1.1101(2) 0.0633(9) Uani 1 1 d .
Cl2 Cl 1.0599(2) 0.5714(2) 1.0144(2) 0.0578(8) Uani 1 1 d .
Si1 Si 0.6033(3) 0.8032(3) 1.3329(3) 0.0789(12) Uani 1 1 d U
Si2 Si 0.6729(3) 0.9606(3) 1.2340(3) 0.0826(13) Uani 1 1 d .
Li1 Li 0.8990(19) 0.814(2) 0.695(2) 0.104(10) Uani 1 1 d .
N1 N 0.7210(7) 0.5500(6) 1.0806(6) 0.054(2) Uani 1 1 d .
N2 N 0.5071(7) 0.7830(7) 1.1313(7) 0.062(3) Uani 1 1 d .
N3 N 0.8981(7) 0.6477(7) 0.9104(7) 0.058(3) Uani 1 1 d .
N4 N 1.0469(8) 0.7985(8) 0.6469(8) 0.074(3) Uani 1 1 d .
N5 N 0.7232(7) 0.8408(7) 0.9873(7) 0.060(3) Uani 1 1 d .
N6 N 0.7650(9) 0.8545(8) 0.6939(8) 0.079(3) Uani 1 1 d .
N7 N 0.6364(7) 0.8630(7) 1.2385(6) 0.059(3) Uani 1 1 d .
O1 O 0.8478(7) 0.5353(6) 1.1897(6) 0.070(2) Uani 1 1 d U
C1 C 0.6710(7) 0.6321(7) 1.0949(7) 0.046(3) Uani 1 1 d .
C2 C 0.5723(8) 0.6345(8) 1.1066(8) 0.054(3) Uani 1 1 d .
C3 C 0.5628(9) 0.5467(9) 1.1002(8) 0.060(3) Uani 1 1 d .
C4 C 0.6590(9) 0.4958(9) 1.0831(9) 0.064(3) Uani 1 1 d .
C5 C 0.6794(11) 0.4102(10) 1.0744(10) 0.085(5) Uani 1 1 d .
H5 H 0.7419 0.3783 1.0634 0.102 Uiso 1 1 calc R
C6 C 0.5927(14) 0.3716(11) 1.0840(12) 0.104(6) Uani 1 1 d .
H6 H 0.6025 0.3126 1.0789 0.125 Uiso 1 1 calc R
C7 C 0.4975(13) 0.4174(12) 1.1001(12) 0.099(6) Uani 1 1 d .
H7 H 0.4450 0.3903 1.1073 0.119 Uiso 1 1 calc R
C8 C 0.4869(10) 0.4991(11) 1.1044(10) 0.082(4) Uani 1 1 d .
H8 H 0.4254 0.5306 1.1108 0.098 Uiso 1 1 calc R
C9 C 0.4971(8) 0.7078(8) 1.1223(8) 0.058(3) Uani 1 1 d .
H9 H 0.4356 0.7001 1.1262 0.070 Uiso 1 1 calc R
C10 C 0.4236(11) 0.8550(10) 1.1452(12) 0.081(5) Uani 1 1 d .
C11 C 0.4589(13) 0.9321(11) 1.1425(14) 0.116(7) Uani 1 1 d .
H11A H 0.4948 0.9258 1.1791 0.174 Uiso 1 1 calc R
H11B H 0.4035 0.9779 1.1637 0.174 Uiso 1 1 calc R
H11C H 0.5022 0.9446 1.0827 0.174 Uiso 1 1 calc R
C12 C 0.3892(14) 0.8515(14) 1.0689(14) 0.137(8) Uani 1 1 d .
H12A H 0.4108 0.8969 1.0268 0.206 Uiso 1 1 calc R
H12B H 0.3179 0.8580 1.0933 0.206 Uiso 1 1 calc R
H12C H 0.4178 0.7975 1.0402 0.206 Uiso 1 1 calc R
C13 C 0.3443(14) 0.8491(14) 1.2391(12) 0.133(8) Uani 1 1 d .
H13A H 0.3183 0.7971 1.2467 0.199 Uiso 1 1 calc R
H13B H 0.2915 0.8970 1.2494 0.199 Uiso 1 1 calc R
H13C H 0.3734 0.8495 1.2805 0.199 Uiso 1 1 calc R
C14 C 0.9656(9) 0.6989(8) 0.8709(9) 0.058(3) Uani 1 1 d .
H14 H 0.9955 0.7223 0.9001 0.069 Uiso 1 1 calc R
C15 C 0.9866(9) 0.7138(8) 0.7819(9) 0.061(3) Uani 1 1 d .
C22 C 1.0533(9) 0.7671(9) 0.7207(10) 0.069(4) Uani 1 1 d .
H22 H 1.1034 0.7800 0.7338 0.082 Uiso 1 1 calc R
C23 C 1.1195(14) 0.8495(14) 0.5851(13) 0.112(5) Uani 1 1 d U
C24 C 1.1854(15) 0.8790(15) 0.6152(13) 0.140(6) Uani 1 1 d U
H24A H 1.1477 0.9210 0.6598 0.210 Uiso 1 1 calc R
H24B H 1.2353 0.9039 0.5663 0.210 Uiso 1 1 calc R
H24C H 1.2169 0.8316 0.6394 0.210 Uiso 1 1 calc R
C25 C 1.1894(17) 0.7877(15) 0.5203(14) 0.164(7) Uani 1 1 d U
H25A H 1.1890 0.7316 0.5472 0.246 Uiso 1 1 calc R
H25B H 1.2551 0.8016 0.4990 0.246 Uiso 1 1 calc R
H25C H 1.1706 0.7888 0.4719 0.246 Uiso 1 1 calc R
C26 C 1.0670(16) 0.9204(16) 0.5538(15) 0.166(8) Uani 1 1 d U
H26A H 1.0205 0.9006 0.5377 0.249 Uiso 1 1 calc R
H26B H 1.1136 0.9465 0.5032 0.249 Uiso 1 1 calc R
H26C H 1.0318 0.9616 0.5997 0.249 Uiso 1 1 calc R
C27 C 0.6834(10) 0.8221(8) 0.9328(9) 0.061(3) Uani 1 1 d .
H27 H 0.6331 0.7894 0.9499 0.073 Uiso 1 1 calc R
C28 C 0.7274(9) 0.8581(9) 0.8474(8) 0.065(4) Uani 1 1 d .
C29 C 0.7982(9) 0.9014(7) 0.8492(9) 0.054(3) Uani 1 1 d .
C30 C 0.7936(9) 0.8878(9) 0.9364(9) 0.061(3) Uani 1 1 d .
C31 C 0.8591(12) 0.9193(11) 0.9597(12) 0.092(5) Uani 1 1 d .
H31 H 0.8590 0.9092 1.0155 0.110 Uiso 1 1 calc R
C32 C 0.9255(13) 0.9672(11) 0.8948(14) 0.110(7) Uani 1 1 d .
H32 H 0.9710 0.9875 0.9090 0.132 Uiso 1 1 calc R
C33 C 0.9280(14) 0.9865(12) 0.8104(13) 0.105(6) Uani 1 1 d .
H33 H 0.9722 1.0199 0.7704 0.126 Uiso 1 1 calc R
C34 C 0.8625(13) 0.9541(10) 0.7888(11) 0.088(5) Uani 1 1 d .
H34 H 0.8608 0.9671 0.7338 0.106 Uiso 1 1 calc R
C35 C 0.7032(11) 0.8457(10) 0.7752(9) 0.077(4) Uani 1 1 d .
H35 H 0.6418 0.8312 0.7872 0.092 Uiso 1 1 calc R
C36 C 0.7291(11) 0.8513(12) 0.6235(10) 0.084(5) Uani 1 1 d .
C37 C 0.6539(15) 0.7980(14) 0.6422(13) 0.133(8) Uani 1 1 d .
H37A H 0.6790 0.7403 0.6542 0.199 Uiso 1 1 calc R
H37B H 0.6380 0.7991 0.5921 0.199 Uiso 1 1 calc R
H37C H 0.5950 0.8193 0.6927 0.199 Uiso 1 1 calc R
C38 C 0.8231(14) 0.8131(17) 0.5467(10) 0.162(11) Uani 1 1 d .
H38A H 0.8676 0.8540 0.5240 0.243 Uiso 1 1 calc R
H38B H 0.8063 0.7987 0.5009 0.243 Uiso 1 1 calc R
H38C H 0.8549 0.7625 0.5666 0.243 Uiso 1 1 calc R
C39 C 0.6881(15) 0.9448(13) 0.6060(13) 0.137(8) Uani 1 1 d .
H39A H 0.6380 0.9692 0.6603 0.205 Uiso 1 1 calc R
H39B H 0.6597 0.9458 0.5640 0.205 Uiso 1 1 calc R
H39C H 0.7414 0.9775 0.5828 0.205 Uiso 1 1 calc R
C40 C 0.5987(12) 0.6944(10) 1.3050(11) 0.093(4) Uani 1 1 d U
H40A H 0.5359 0.6943 1.3027 0.140 Uiso 1 1 calc R
H40B H 0.6061 0.6541 1.3493 0.140 Uiso 1 1 calc R
H40C H 0.6517 0.6789 1.2486 0.140 Uiso 1 1 calc R
C41 C 0.4815(13) 0.8462(12) 1.4201(12) 0.119(5) Uani 1 1 d U
H41A H 0.4909 0.8827 1.4573 0.178 Uiso 1 1 calc R
H41B H 0.4505 0.7999 1.4550 0.178 Uiso 1 1 calc R
H41C H 0.4397 0.8784 1.3934 0.178 Uiso 1 1 calc R
C42 C 0.6961(14) 0.7807(13) 1.3831(13) 0.120(6) Uani 1 1 d U
H42A H 0.7577 0.7503 1.3419 0.180 Uiso 1 1 calc R
H42B H 0.6711 0.7467 1.4361 0.180 Uiso 1 1 calc R
H42C H 0.7072 0.8337 1.3972 0.180 Uiso 1 1 calc R
C43 C 0.6040(13) 1.0193(10) 1.3426(11) 0.106(6) Uani 1 1 d .
H43A H 0.5379 1.0440 1.3490 0.159 Uiso 1 1 calc R
H43B H 0.6388 1.0637 1.3429 0.159 Uiso 1 1 calc R
H43C H 0.6005 0.9798 1.3908 0.159 Uiso 1 1 calc R
C44 C 0.8068(11) 0.9545(12) 1.2103(13) 0.118(7) Uani 1 1 d .
H44A H 0.8147 0.9485 1.2648 0.176 Uiso 1 1 calc R
H44B H 0.8292 1.0057 1.1797 0.176 Uiso 1 1 calc R
H44C H 0.8453 0.9061 1.1742 0.176 Uiso 1 1 calc R
C45 C 0.6465(14) 1.0302(12) 1.1528(12) 0.123(7) Uani 1 1 d .
H45A H 0.6590 0.9977 1.1027 0.185 Uiso 1 1 calc R
H45B H 0.6884 1.0731 1.1345 0.185 Uiso 1 1 calc R
H45C H 0.5780 1.0571 1.1778 0.185 Uiso 1 1 calc R
C46 C 0.9038(11) 0.5535(10) 1.2363(9) 0.088(4) Uani 1 1 d DU
H46A H 0.9070 0.6140 1.2322 0.105 Uiso 1 1 calc R
H46B H 0.9710 0.5217 1.2117 0.105 Uiso 1 1 calc R
C47 C 0.8493(13) 0.5266(11) 1.3302(9) 0.104(4) Uani 1 1 d DU
H47A H 0.8960 0.5009 1.3554 0.125 Uiso 1 1 calc R
H47B H 0.8067 0.5755 1.3651 0.125 Uiso 1 1 calc R
C48 C 0.7885(13) 0.4634(11) 1.3294(10) 0.113(4) Uani 1 1 d DU
H48A H 0.7210 0.4769 1.3739 0.136 Uiso 1 1 calc R
H48B H 0.8171 0.4062 1.3413 0.136 Uiso 1 1 calc R
C49 C 0.7894(12) 0.4695(10) 1.2370(9) 0.092(4) Uani 1 1 d DU
H49A H 0.8194 0.4153 1.2074 0.111 Uiso 1 1 calc R
H49B H 0.7222 0.4848 1.2405 0.111 Uiso 1 1 calc R

loop_
_atom_site_aniso_label
_atom_site_aniso_U_11
_atom_site_aniso_U_22
_atom_site_aniso_U_33
_atom_site_aniso_U_23
_atom_site_aniso_U_13
_atom_site_aniso_U_12
C17 0.051(7) 0.050(7) 0.064(9) -0.004(6) -0.021(6) -0.003(5)
C18 0.069(9) 0.089(11) 0.083(11) 0.001(9) -0.030(8) -0.028(8)
C19 0.129(15) 0.125(15) 0.110(15) -0.001(12) -0.070(13) -0.062(12)
C20 0.123(14) 0.148(17) 0.073(12) 0.020(11) -0.057(11) -0.070(13)
C21 0.082(10) 0.099(12) 0.051(9) 0.017(8) -0.027(7) -0.016(9)
C16 0.052(7) 0.068(8) 0.056(8) -0.001(7) -0.026(6) -0.009(6)
Yb1 0.0385(3) 0.0538(3) 0.0499(3) -0.0049(2) -0.0150(2) -0.0063(2)
Yb2 0.0435(3) 0.0582(4) 0.0474(3) -0.0071(3) -0.0194(2) -0.0043(2)
Cl1 0.0477(15) 0.068(2) 0.080(2) -0.0212(17) -0.0322(15) 0.0006(14)
Cl2 0.0420(14) 0.0594(19) 0.073(2) -0.0162(16) -0.0234(14) -0.0025(13)
Si1 0.076(2) 0.105(3) 0.055(2) -0.019(2) -0.029(2) 0.000(2)
Si2 0.070(3) 0.090(3) 0.092(3) -0.034(3) -0.034(2) -0.003(2)
Li1 0.062(15) 0.15(3) 0.11(2) 0.03(2) -0.045(16) -0.034(16)
N1 0.043(5) 0.060(7) 0.055(6) -0.003(5) -0.016(4) -0.007(5)
N2 0.046(5) 0.076(8) 0.068(7) -0.001(6) -0.025(5) -0.014(5)
N3 0.057(6) 0.062(7) 0.055(7) 0.001(5) -0.021(5) -0.016(5)
N4 0.054(6) 0.077(8) 0.075(8) 0.001(7) -0.013(6) -0.005(6)
N5 0.060(6) 0.071(7) 0.049(6) 0.005(5) -0.023(5) -0.013(5)
N6 0.092(9) 0.076(8) 0.069(8) -0.009(7) -0.038(7) -0.002(7)
N7 0.058(6) 0.067(7) 0.051(6) -0.020(5) -0.019(5) -0.005(5)
O1 0.068(5) 0.078(5) 0.065(5) 0.000(4) -0.028(4) -0.013(4)
C1 0.032(5) 0.058(7) 0.049(7) 0.001(6) -0.016(5) -0.012(5)
C2 0.051(6) 0.063(8) 0.048(7) -0.008(6) -0.015(5) -0.018(6)
C3 0.054(7) 0.072(9) 0.054(8) -0.003(7) -0.020(6) -0.016(6)
C4 0.060(7) 0.065(9) 0.064(9) -0.009(7) -0.020(6) -0.015(7)
C5 0.071(9) 0.082(11) 0.093(12) -0.027(9) -0.016(8) -0.022(8)
C6 0.108(14) 0.077(12) 0.119(15) -0.019(10) -0.033(12) -0.021(10)
C7 0.084(11) 0.090(13) 0.132(16) -0.030(12) -0.044(11) -0.024(10)
C8 0.053(8) 0.098(13) 0.095(12) -0.014(10) -0.027(8) -0.015(8)
C9 0.043(6) 0.066(9) 0.063(8) 0.010(7) -0.022(6) -0.009(6)
C10 0.061(8) 0.078(11) 0.111(13) -0.011(9) -0.051(9) 0.014(8)
C11 0.096(13) 0.068(11) 0.18(2) -0.019(13) -0.062(14) 0.018(10)
C12 0.112(14) 0.18(2) 0.149(19) 0.014(16) -0.103(15) 0.026(14)
C13 0.105(14) 0.17(2) 0.085(14) -0.037(13) -0.027(11) 0.055(14)
C14 0.051(7) 0.052(8) 0.071(9) 0.005(7) -0.031(6) 0.000(6)
C15 0.057(7) 0.056(8) 0.067(9) 0.009(7) -0.027(7) -0.004(6)
C22 0.045(7) 0.070(9) 0.080(10) 0.009(8) -0.019(7) -0.006(6)
C23 0.087(10) 0.147(13) 0.088(10) 0.049(8) -0.019(7) -0.052(8)
C24 0.131(13) 0.181(16) 0.108(12) 0.044(11) -0.032(9) -0.093(11)
C25 0.150(15) 0.184(16) 0.101(13) 0.010(10) 0.016(11) -0.065(11)
C26 0.132(13) 0.193(16) 0.139(14) 0.110(12) -0.037(10) -0.054(11)
C27 0.059(7) 0.065(8) 0.057(8) -0.003(7) -0.027(6) 0.000(6)
C28 0.062(8) 0.079(10) 0.046(8) -0.001(7) -0.023(6) 0.008(7)
C29 0.054(7) 0.044(7) 0.059(8) -0.004(6) -0.020(6) -0.003(5)
C30 0.051(7) 0.066(9) 0.064(9) -0.005(7) -0.021(6) -0.005(6)
C31 0.090(11) 0.094(12) 0.092(13) -0.017(10) -0.037(10) -0.009(9)
C32 0.088(12) 0.094(13) 0.131(18) -0.033(12) -0.011(12) -0.040(10)
C33 0.109(14) 0.100(14) 0.086(14) -0.009(11) -0.007(11) -0.045(11)
C34 0.103(12) 0.068(10) 0.069(11) 0.003(8) -0.011(9) -0.018(9)
C35 0.068(9) 0.102(12) 0.050(9) -0.007(8) -0.021(7) 0.003(8)
C36 0.066(9) 0.128(14) 0.053(9) -0.014(9) -0.023(7) -0.003(9)
C37 0.155(19) 0.18(2) 0.106(16) 0.013(15) -0.081(15) -0.061(17)
C38 0.111(15) 0.31(3) 0.042(10) -0.052(15) -0.026(10) 0.023(18)
C39 0.146(18) 0.16(2) 0.112(16) 0.048(15) -0.083(15) -0.010(15)
C40 0.102(8) 0.094(7) 0.081(8) 0.005(6) -0.038(6) -0.012(6)
C41 0.106(7) 0.122(9) 0.104(9) -0.011(7) -0.025(6) -0.001(7)
C42 0.123(8) 0.141(10) 0.121(10) -0.006(7) -0.077(8) -0.015(7)
C43 0.127(14) 0.093(12) 0.119(15) -0.062(11) -0.066(12) 0.003(10)
C44 0.073(10) 0.151(17) 0.147(18) -0.041(14) -0.053(12) -0.023(11)
C45 0.132(17) 0.107(15) 0.112(16) -0.029(13) -0.026(13) -0.018(12)
C46 0.088(6) 0.104(7) 0.082(6) 0.001(6) -0.048(5) -0.011(5)
C47 0.113(8) 0.115(8) 0.081(6) 0.005(6) -0.042(6) -0.010(6)
C48 0.125(8) 0.112(8) 0.088(6) 0.010(6) -0.032(6) -0.020(6)
C49 0.095(7) 0.089(7) 0.086(7) 0.012(6) -0.030(5) -0.023(5)

loop_
_atom_type_symbol
_atom_type_description
_atom_type_scat_dispersion_real
_atom_type_scat_dispersion_imag
_atom_type_scat_source
C C 0.0033 0.0016 'International Tables Vol C Tables 4.2.6.8 and 6.1.1.4'
H H 0.0000 0.0000 'International Tables Vol C Tables 4.2.6.8 and 6.1.1.4'
N N 0.0061 0.0033 'International Tables Vol C Tables 4.2.6.8 and 6.1.1.4'
Si Si 0.0817 0.0704 'International Tables Vol C Tables 4.2.6.8 and 6.1.1.4'
Cl Cl 0.1484 0.1585 'International Tables Vol C Tables 4.2.6.8 and 6.1.1.4'
Yb Yb -0.3850 5.5486 'International Tables Vol C Tables 4.2.6.8 and 6.1.1.4'
O O 0.0106 0.0060 'International Tables Vol C Tables 4.2.6.8 and 6.1.1.4'
Li Li -0.0003 0.0001 'International Tables Vol C Tables 4.2.6.8 and 6.1.1.4'

loop_
_geom_angle_atom_site_label_1
_geom_angle_atom_site_label_2
_geom_angle_atom_site_label_3
_geom_angle
_geom_angle_site_symmetry_1
_geom_angle_site_symmetry_3
C18 C17 C16 120.0 . .
C18 C17 N3 128.8(7) . .
C16 C17 N3 111.0(7) . .
C17 C18 C19 120.0 . .
C17 C18 H18 120.0 . .
C19 C18 H18 120.0 . .
C20 C19 C18 120.0 . .
C20 C19 H19 120.0 . .
C18 C19 H19 120.0 . .
C19 C20 C21 120.0 . .
C19 C20 H20 120.0 . .
C21 C20 H20 120.0 . .
C16 C21 C20 120.0 . .
C16 C21 Li1 72.5(8) . .
C20 C21 Li1 133.7(7) . .
C16 C21 H21 120.0 . .
C20 C21 H21 120.0 . .
Li1 C21 H21 67.1 . .
C21 C16 C17 120.0 . .
C21 C16 C15 134.8(8) . .
C17 C16 C15 105.1(8) . .
C21 C16 Li1 76.4(9) . .
C17 C16 Li1 131.9(8) . .
C15 C16 Li1 74.8(9) . .
N1 Yb1 N3 101.0(4) . .
N1 Yb1 O1 86.9(3) . .
N3 Yb1 O1 171.1(3) . .
N1 Yb1 Cl1 113.0(3) . .
N3 Yb1 Cl1 89.5(3) . .
O1 Yb1 Cl1 83.7(2) . .
N1 Yb1 Cl2 85.4(3) . 2_767
N3 Yb1 Cl2 93.8(3) . 2_767
O1 Yb1 Cl2 90.7(2) . 2_767
Cl1 Yb1 Cl2 160.30(9) . 2_767
N1 Yb1 C1 30.9(3) . .
N3 Yb1 C1 90.9(3) . .
O1 Yb1 C1 94.1(3) . .
Cl1 Yb1 C1 84.0(3) . .
Cl2 Yb1 C1 115.3(3) 2_767 .
N1 Yb1 Cl2 160.5(3) . .
N3 Yb1 Cl2 89.1(3) . .
O1 Yb1 Cl2 84.5(2) . .
Cl1 Yb1 Cl2 83.38(9) . .
Cl2 Yb1 Cl2 77.27(10) 2_767 .
C1 Yb1 Cl2 167.3(3) . .
N1 Yb1 Yb2 71.6(3) . .
N3 Yb1 Yb2 83.6(3) . .
O1 Yb1 Yb2 95.3(2) . .
Cl1 Yb1 Yb2 43.88(6) . .
Cl2 Yb1 Yb2 155.81(6) 2_767 .
C1 Yb1 Yb2 41.0(3) . .
Cl2 Yb1 Yb2 126.57(7) . .
N1 Yb1 Yb1 123.9(3) . 2_767
N3 Yb1 Yb1 91.8(3) . 2_767
O1 Yb1 Yb1 86.9(2) . 2_767
Cl1 Yb1 Yb1 121.51(6) . 2_767
Cl2 Yb1 Yb1 39.05(6) 2_767 2_767
C1 Yb1 Yb1 154.4(3) . 2_767
Cl2 Yb1 Yb1 38.21(6) . 2_767
Yb2 Yb1 Yb1 164.44(2) . 2_767
N7 Yb2 N5 119.4(4) . .
N7 Yb2 N2 103.7(4) . .
N5 Yb2 N2 93.0(4) . .
N7 Yb2 C1 139.6(4) . .
N5 Yb2 C1 100.9(4) . .
N2 Yb2 C1 75.8(4) . .
N7 Yb2 Cl1 89.5(3) . .
N5 Yb2 Cl1 90.3(3) . .
N2 Yb2 Cl1 162.6(3) . .
C1 Yb2 Cl1 86.8(2) . .
N7 Yb2 C2 132.8(3) . .
N5 Yb2 C2 102.1(4) . .
N2 Yb2 C2 49.6(4) . .
C1 Yb2 C2 26.4(3) . .
Cl1 Yb2 C2 113.0(2) . .
N7 Yb2 C27 134.6(4) . .
N5 Yb2 C27 22.7(4) . .
N2 Yb2 C27 73.4(4) . .
C1 Yb2 C27 84.9(4) . .
Cl1 Yb2 C27 105.5(2) . .
C2 Yb2 C27 80.6(3) . .
N7 Yb2 Yb1 126.3(3) . .
N5 Yb2 Yb1 90.7(3) . .
N2 Yb2 Yb1 119.1(3) . .
C1 Yb2 Yb1 44.0(2) . .
Cl1 Yb2 Yb1 43.68(7) . .
C2 Yb2 Yb1 70.3(2) . .
C27 Yb2 Yb1 90.2(2) . .
Yb1 Cl1 Yb2 92.44(9) . .
Yb1 Cl2 Yb1 102.73(10) 2_767 .
N7 Si1 C41 114.0(7) . .
N7 Si1 C40 107.7(6) . .
C41 Si1 C40 108.7(8) . .
N7 Si1 C42 115.5(8) . .
C41 Si1 C42 107.8(9) . .
C40 Si1 C42 102.5(8) . .
N7 Si2 C45 110.7(7) . .
N7 Si2 C44 114.9(7) . .
C45 Si2 C44 108.2(9) . .
N7 Si2 C43 112.6(7) . .
C45 Si2 C43 106.0(8) . .
C44 Si2 C43 103.9(8) . .
N4 Li1 N6 155.6(17) . .
N4 Li1 C22 31.7(6) . .
N6 Li1 C22 171.4(18) . .
N4 Li1 C16 83.3(11) . .
N6 Li1 C16 116.5(13) . .
C22 Li1 C16 61.4(7) . .
N4 Li1 C15 62.3(8) . .
N6 Li1 C15 141.8(14) . .
C22 Li1 C15 32.8(5) . .
C16 Li1 C15 32.7(5) . .
N4 Li1 C21 88.5(12) . .
N6 Li1 C21 101.6(12) . .
C22 Li1 C21 80.5(10) . .
C16 Li1 C21 31.2(4) . .
C15 Li1 C21 60.5(8) . .
N4 Li1 C35 172.3(19) . .
N6 Li1 C35 28.4(6) . .
C22 Li1 C35 143.4(14) . .
C16 Li1 C35 97.8(10) . .
C15 Li1 C35 115.2(12) . .
C21 Li1 C35 96.4(10) . .
N4 Li1 C34 96.3(13) . .
N6 Li1 C34 86.1(13) . .
C22 Li1 C34 88.1(11) . .
C16 Li1 C34 119.7(12) . .
C15 Li1 C34 95.6(11) . .
C21 Li1 C34 149.8(13) . .
C35 Li1 C34 76.5(10) . .
N4 Li1 C29 115.5(14) . .
N6 Li1 C29 77.6(11) . .
C22 Li1 C29 94.2(11) . .
C16 Li1 C29 97.5(10) . .
C15 Li1 C29 85.0(10) . .
C21 Li1 C29 122.8(11) . .
C35 Li1 C29 56.8(8) . .
C34 Li1 C29 30.0(6) . .
N4 Li1 C28 142.2(15) . .
N6 Li1 C28 57.0(8) . .
C22 Li1 C28 114.4(12) . .
C16 Li1 C28 89.1(9) . .
C15 Li1 C28 92.6(10) . .
C21 Li1 C28 103.7(10) . .
C35 Li1 C28 30.6(5) . .
C34 Li1 C28 56.1(8) . .
C29 Li1 C28 29.1(5) . .
C4 N1 C1 110.4(10) . .
C4 N1 Yb1 154.3(9) . .
C1 N1 Yb1 94.2(7) . .
C9 N2 C10 120.2(11) . .
C9 N2 Yb2 110.4(8) . .
C10 N2 Yb2 129.3(9) . .
C14 N3 C17 105.2(10) . .
C14 N3 Yb1 124.4(9) . .
C17 N3 Yb1 129.2(7) . .
C22 N4 C23 120.8(13) . .
C22 N4 Li1 95.6(12) . .
C23 N4 Li1 132.8(14) . .
C30 N5 C27 104.6(11) . .
C30 N5 Yb2 137.9(9) . .
C27 N5 Yb2 117.4(9) . .
C35 N6 C36 117.8(13) . .
C35 N6 Li1 104.2(13) . .
C36 N6 Li1 130.8(14) . .
Si1 N7 Si2 120.7(6) . .
Si1 N7 Yb2 109.8(5) . .
Si2 N7 Yb2 127.1(6) . .
C46 O1 C49 110.0(10) . .
C46 O1 Yb1 126.2(8) . .
C49 O1 Yb1 123.1(8) . .
N1 C1 C2 109.6(10) . .
N1 C1 Yb2 148.6(7) . .
C2 C1 Yb2 101.3(8) . .
N1 C1 Yb1 54.9(5) . .
C2 C1 Yb1 162.8(9) . .
Yb2 C1 Yb1 95.1(3) . .
C1 C2 C9 126.8(11) . .
C1 C2 C3 106.0(10) . .
C9 C2 C3 127.2(11) . .
C1 C2 Yb2 52.3(6) . .
C9 C2 Yb2 74.7(7) . .
C3 C2 Yb2 157.6(8) . .
C4 C3 C2 106.5(10) . .
C4 C3 C8 115.0(12) . .
C2 C3 C8 138.5(12) . .
C5 C4 N1 128.5(13) . .
C5 C4 C3 124.0(13) . .
N1 C4 C3 107.5(11) . .
C4 C5 C6 113.9(14) . .
C4 C5 H5 123.0 . .
C6 C5 H5 123.0 . .
C7 C6 C5 124.9(16) . .
C7 C6 H6 117.6 . .
C5 C6 H6 117.6 . .
C8 C7 C6 116.2(15) . .
C8 C7 H7 121.9 . .
C6 C7 H7 121.9 . .
C7 C8 C3 125.8(14) . .
C7 C8 H8 117.1 . .
C3 C8 H8 117.1 . .
N2 C9 C2 125.3(11) . .
N2 C9 H9 117.4 . .
C2 C9 H9 117.4 . .
C11 C10 N2 108.1(12) . .
C11 C10 C13 104.6(16) . .
N2 C10 C13 109.1(13) . .
C11 C10 C12 112.2(16) . .
N2 C10 C12 106.6(13) . .
C13 C10 C12 116.0(15) . .
C10 C11 H11A 109.5 . .
C10 C11 H11B 109.5 . .
H11A C11 H11B 109.5 . .
C10 C11 H11C 109.5 . .
H11A C11 H11C 109.5 . .
H11B C11 H11C 109.5 . .
C10 C12 H12A 109.5 . .
C10 C12 H12B 109.5 . .
H12A C12 H12B 109.5 . .
C10 C12 H12C 109.5 . .
H12A C12 H12C 109.5 . .
H12B C12 H12C 109.5 . .
C10 C13 H13A 109.5 . .
C10 C13 H13B 109.5 . .
H13A C13 H13B 109.5 . .
C10 C13 H13C 109.5 . .
H13A C13 H13C 109.5 . .
H13B C13 H13C 109.5 . .
N3 C14 C15 113.3(12) . .
N3 C14 H14 123.4 . .
C15 C14 H14 123.4 . .
C14 C15 C22 127.7(13) . .
C14 C15 C16 105.3(11) . .
C22 C15 C16 127.0(12) . .
C14 C15 Li1 134.4(12) . .
C22 C15 Li1 69.9(9) . .
C16 C15 Li1 72.6(9) . .
N4 C22 C15 123.1(13) . .
N4 C22 Li1 52.6(9) . .
C15 C22 Li1 77.3(10) . .
N4 C22 H22 118.4 . .
C15 C22 H22 118.4 . .
Li1 C22 H22 150.2 . .
C26 C23 C25 117(2) . .
C26 C23 C24 110(2) . .
C25 C23 C24 100.6(19) . .
C26 C23 N4 108.2(16) . .
C25 C23 N4 103.0(17) . .
C24 C23 N4 117.8(16) . .
C23 C24 H24A 109.5 . .
C23 C24 H24B 109.5 . .
H24A C24 H24B 109.5 . .
C23 C24 H24C 109.5 . .
H24A C24 H24C 109.5 . .
H24B C24 H24C 109.5 . .
C23 C25 H25A 109.5 . .
C23 C25 H25B 109.5 . .
H25A C25 H25B 109.5 . .
C23 C25 H25C 109.5 . .
H25A C25 H25C 109.5 . .
H25B C25 H25C 109.5 . .
C23 C26 H26A 109.5 . .
C23 C26 H26B 109.5 . .
H26A C26 H26B 109.5 . .
C23 C26 H26C 109.5 . .
H26A C26 H26C 109.5 . .
H26B C26 H26C 109.5 . .
N5 C27 C28 112.0(13) . .
N5 C27 Yb2 40.0(6) . .
C28 C27 Yb2 151.9(10) . .
N5 C27 H27 124.0 . .
C28 C27 H27 124.0 . .
Yb2 C27 H27 84.1 . .
C29 C28 C27 105.9(12) . .
C29 C28 C35 129.8(13) . .
C27 C28 C35 124.2(14) . .
C29 C28 Li1 73.6(10) . .
C27 C28 Li1 135.9(11) . .
C35 C28 Li1 69.0(9) . .
C28 C29 C34 134.7(14) . .
C28 C29 C30 105.2(11) . .
C34 C29 C30 120.1(13) . .
C28 C29 Li1 77.3(9) . .
C34 C29 Li1 73.4(11) . .
C30 C29 Li1 134.5(10) . .
N5 C30 C31 127.4(14) . .
N5 C30 C29 112.2(12) . .
C31 C30 C29 120.3(13) . .
C30 C31 C32 116.8(17) . .
C30 C31 H31 121.6 . .
C32 C31 H31 121.6 . .
C33 C32 C31 124.5(18) . .
C33 C32 H32 117.7 . .
C31 C32 H32 117.7 . .
C34 C33 C32 117.5(17) . .
C34 C33 H33 121.2 . .
C32 C33 H33 121.2 . .
C33 C34 C29 120.5(16) . .
C33 C34 Li1 127.9(14) . .
C29 C34 Li1 76.6(10) . .
C33 C34 H34 119.8 . .
C29 C34 H34 119.8 . .
Li1 C34 H34 67.3 . .
N6 C35 C28 121.5(14) . .
N6 C35 Li1 47.4(10) . .
C28 C35 Li1 80.4(11) . .
N6 C35 H35 119.3 . .
C28 C35 H35 119.3 . .
Li1 C35 H35 149.7 . .
C37 C36 N6 116.5(14) . .
C37 C36 C38 108.3(17) . .
N6 C36 C38 102.5(12) . .
C37 C36 C39 109.7(15) . .
N6 C36 C39 106.3(14) . .
C38 C36 C39 113.5(17) . .
C36 C37 H37A 109.5 . .
C36 C37 H37B 109.5 . .
H37A C37 H37B 109.5 . .
C36 C37 H37C 109.5 . .
H37A C37 H37C 109.5 . .
H37B C37 H37C 109.5 . .
C36 C38 H38A 109.5 . .
C36 C38 H38B 109.5 . .
H38A C38 H38B 109.5 . .
C36 C38 H38C 109.5 . .
H38A C38 H38C 109.5 . .
H38B C38 H38C 109.5 . .
C36 C39 H39A 109.5 . .
C36 C39 H39B 109.5 . .
H39A C39 H39B 109.5 . .
C36 C39 H39C 109.5 . .
H39A C39 H39C 109.5 . .
H39B C39 H39C 109.5 . .
Si1 C40 H40A 109.5 . .
Si1 C40 H40B 109.5 . .
H40A C40 H40B 109.5 . .
Si1 C40 H40C 109.5 . .
H40A C40 H40C 109.5 . .
H40B C40 H40C 109.5 . .
Si1 C41 H41A 109.5 . .
Si1 C41 H41B 109.5 . .
H41A C41 H41B 109.5 . .
Si1 C41 H41C 109.5 . .
H41A C41 H41C 109.5 . .
H41B C41 H41C 109.5 . .
Si1 C42 H42A 109.5 . .
Si1 C42 H42B 109.5 . .
H42A C42 H42B 109.5 . .
Si1 C42 H42C 109.5 . .
H42A C42 H42C 109.5 . .
H42B C42 H42C 109.5 . .
Si2 C43 H43A 109.5 . .
Si2 C43 H43B 109.5 . .
H43A C43 H43B 109.5 . .
Si2 C43 H43C 109.5 . .
H43A C43 H43C 109.5 . .
H43B C43 H43C 109.5 . .
Si2 C44 H44A 109.5 . .
Si2 C44 H44B 109.5 . .
H44A C44 H44B 109.5 . .
Si2 C44 H44C 109.5 . .
H44A C44 H44C 109.5 . .
H44B C44 H44C 109.5 . .
Si2 C45 H45A 109.5 . .
Si2 C45 H45B 109.5 . .
H45A C45 H45B 109.5 . .
Si2 C45 H45C 109.5 . .
H45A C45 H45C 109.5 . .
H45B C45 H45C 109.5 . .
O1 C46 C47 105.8(11) . .
O1 C46 H46A 110.6 . .
C47 C46 H46A 110.6 . .
O1 C46 H46B 110.6 . .
C47 C46 H46B 110.6 . .
H46A C46 H46B 108.7 . .
C48 C47 C46 106.7(10) . .
C48 C47 H47A 110.4 . .
C46 C47 H47A 110.4 . .
C48 C47 H47B 110.4 . .
C46 C47 H47B 110.4 . .
H47A C47 H47B 108.6 . .
C47 C48 C49 106.3(10) . .
C47 C48 H48A 110.5 . .
C49 C48 H48A 110.5 . .
C47 C48 H48B 110.5 . .
C49 C48 H48B 110.5 . .
H48A C48 H48B 108.7 . .
O1 C49 C48 105.9(11) . .
O1 C49 H49A 110.6 . .
C48 C49 H49A 110.6 . .
O1 C49 H49B 110.6 . .
C48 C49 H49B 110.6 . .
H49A C49 H49B 108.7 . .

loop_
_geom_bond_atom_site_label_1
_geom_bond_atom_site_label_2
_geom_bond_distance
_geom_bond_site_symmetry_2
C17 C18 1.3900 .
C17 C16 1.3900 .
C17 N3 1.407(12) .
C18 C19 1.3900 .
C18 H18 0.9300 .
C19 C20 1.3900 .
C19 H19 0.9300 .
C20 C21 1.3900 .
C20 H20 0.9300 .
C21 C16 1.3900 .
C21 Li1 2.61(4) .
C21 H21 0.9300 .
C16 C15 1.448(15) .
C16 Li1 2.56(3) .
Yb1 N1 2.176(9) .
Yb1 N3 2.299(10) .
Yb1 O1 2.342(9) .
Yb1 Cl1 2.631(3) .
Yb1 Cl2 2.654(3) 2_767
Yb1 C1 2.654(10) .
Yb1 Cl2 2.703(3) .
Yb1 Yb2 3.8068(7) .
Yb2 N7 2.203(9) .
Yb2 N5 2.269(10) .
Yb2 N2 2.368(9) .
Yb2 C1 2.505(12) .
Yb2 Cl1 2.641(3) .
Yb2 C2 3.104(12) .
Yb2 C27 3.139(13) .
Cl2 Yb1 2.654(3) 2_767
Si1 N7 1.693(11) .
Si1 C41 1.846(17) .
Si1 C40 1.862(17) .
Si1 C42 1.873(16) .
Si2 N7 1.732(11) .
Si2 C45 1.792(19) .
Si2 C44 1.864(15) .
Si2 C43 1.902(15) .
Li1 N4 1.99(3) .
Li1 N6 2.00(3) .
Li1 C22 2.49(3) .
Li1 C15 2.59(3) .
Li1 C35 2.64(3) .
Li1 C34 2.70(4) .
Li1 C29 2.74(4) .
Li1 C28 2.78(3) .
N1 C4 1.372(15) .
N1 C1 1.368(14) .
N2 C9 1.269(15) .
N2 C10 1.483(16) .
N3 C14 1.334(15) .
N4 C22 1.318(17) .
N4 C23 1.465(19) .
N5 C30 1.351(16) .
N5 C27 1.363(16) .
N6 C35 1.294(17) .
N6 C36 1.493(18) .
O1 C46 1.444(16) .
O1 C49 1.451(17) .
C1 C2 1.406(14) .
C2 C9 1.420(16) .
C2 C3 1.452(17) .
C3 C4 1.441(17) .
C3 C8 1.464(18) .
C4 C5 1.350(19) .
C5 C6 1.49(2) .
C5 H5 0.9300 .
C6 C7 1.40(2) .
C6 H6 0.9300 .
C7 C8 1.29(2) .
C7 H7 0.9300 .
C8 H8 0.9300 .
C9 H9 0.9300 .
C10 C11 1.42(2) .
C10 C13 1.53(2) .
C10 C12 1.57(2) .
C11 H11A 0.9600 .
C11 H11B 0.9600 .
C11 H11C 0.9600 .
C12 H12A 0.9600 .
C12 H12B 0.9600 .
C12 H12C 0.9600 .
C13 H13A 0.9600 .
C13 H13B 0.9600 .
C13 H13C 0.9600 .
C14 C15 1.389(18) .
C14 H14 0.9300 .
C15 C22 1.437(18) .
C22 H22 0.9300 .
C23 C26 1.44(3) .
C23 C25 1.45(3) .
C23 C24 1.45(3) .
C24 H24A 0.9600 .
C24 H24B 0.9600 .
C24 H24C 0.9600 .
C25 H25A 0.9600 .
C25 H25B 0.9600 .
C25 H25C 0.9600 .
C26 H26A 0.9600 .
C26 H26B 0.9600 .
C26 H26C 0.9600 .
C27 C28 1.410(18) .
C27 H27 0.9300 .
C28 C29 1.387(18) .
C28 C35 1.438(19) .
C29 C34 1.408(19) .
C29 C30 1.423(18) .
C30 C31 1.387(19) .
C31 C32 1.40(2) .
C31 H31 0.9300 .
C32 C33 1.40(2) .
C32 H32 0.9300 .
C33 C34 1.38(2) .
C33 H33 0.9300 .
C34 H34 0.9300 .
C35 H35 0.9300 .
C36 C37 1.46(2) .
C36 C38 1.52(2) .
C36 C39 1.55(2) .
C37 H37A 0.9600 .
C37 H37B 0.9600 .
C37 H37C 0.9600 .
C38 H38A 0.9600 .
C38 H38B 0.9600 .
C38 H38C 0.9600 .
C39 H39A 0.9600 .
C39 H39B 0.9600 .
C39 H39C 0.9600 .
C40 H40A 0.9600 .
C40 H40B 0.9600 .
C40 H40C 0.9600 .
C41 H41A 0.9600 .
C41 H41B 0.9600 .
C41 H41C 0.9600 .
C42 H42A 0.9600 .
C42 H42B 0.9600 .
C42 H42C 0.9600 .
C43 H43A 0.9600 .
C43 H43B 0.9600 .
C43 H43C 0.9600 .
C44 H44A 0.9600 .
C44 H44B 0.9600 .
C44 H44C 0.9600 .
C45 H45A 0.9600 .
C45 H45B 0.9600 .
C45 H45C 0.9600 .
C46 C47 1.494(14) .
C46 H46A 0.9700 .
C46 H46B 0.9700 .
C47 C48 1.489(15) .
C47 H47A 0.9700 .
C47 H47B 0.9700 .
C48 C49 1.529(15) .
C48 H48A 0.9700 .
C48 H48B 0.9700 .
C49 H49A 0.9700 .
C49 H49B 0.9700 .

loop_
_geom_torsion_atom_site_label_1
_geom_torsion_atom_site_label_2
_geom_torsion_atom_site_label_3
_geom_torsion_atom_site_label_4
_geom_torsion
_geom_torsion_site_symmetry_1
_geom_torsion_site_symmetry_4
C16 C17 C18 C19 0.0 . .
N3 C17 C18 C19 -173.9(10) . .
C17 C18 C19 C20 0.0 . .
C18 C19 C20 C21 0.0 . .
C19 C20 C21 C16 0.0 . .
C19 C20 C21 Li1 -94.0(11) . .
C20 C21 C16 C17 0.0 . .
Li1 C21 C16 C17 130.8(7) . .
C20 C21 C16 C15 177.6(11) . .
Li1 C21 C16 C15 -51.6(11) . .
C20 C21 C16 Li1 -130.8(7) . .
C18 C17 C16 C21 0.0 . .
N3 C17 C16 C21 174.9(8) . .
C18 C17 C16 C15 -178.2(8) . .
N3 C17 C16 C15 -3.3(9) . .
C18 C17 C16 Li1 98.8(10) . .
N3 C17 C16 Li1 -86.3(12) . .
N1 Yb1 Yb2 N7 121.7(4) . .
N3 Yb1 Yb2 N7 -134.4(4) . .
O1 Yb1 Yb2 N7 36.7(4) . .
Cl1 Yb1 Yb2 N7 -38.4(4) . .
Cl2 Yb1 Yb2 N7 140.6(4) 2_767 .
C1 Yb1 Yb2 N7 126.8(5) . .
Cl2 Yb1 Yb2 N7 -50.3(4) . .
Yb1 Yb1 Yb2 N7 -60.9(4) 2_767 .
N1 Yb1 Yb2 N5 -110.1(4) . .
N3 Yb1 Yb2 N5 -6.3(4) . .
O1 Yb1 Yb2 N5 164.9(4) . .
Cl1 Yb1 Yb2 N5 89.7(3) . .
Cl2 Yb1 Yb2 N5 -91.2(3) 2_767 .
C1 Yb1 Yb2 N5 -105.0(5) . .
Cl2 Yb1 Yb2 N5 77.9(3) . .
Yb1 Yb1 Yb2 N5 67.3(3) 2_767 .
N1 Yb1 Yb2 N2 -16.4(4) . .
N3 Yb1 Yb2 N2 87.5(4) . .
O1 Yb1 Yb2 N2 -101.3(4) . .
Cl1 Yb1 Yb2 N2 -176.5(3) . .
Cl2 Yb1 Yb2 N2 2.5(3) 2_767 .
C1 Yb1 Yb2 N2 -11.2(5) . .
Cl2 Yb1 Yb2 N2 171.6(3) . .
Yb1 Yb1 Yb2 N2 161.1(3) 2_767 .
N1 Yb1 Yb2 C1 -5.2(5) . .
N3 Yb1 Yb2 C1 98.7(4) . .
O1 Yb1 Yb2 C1 -90.1(4) . .
Cl1 Yb1 Yb2 C1 -165.3(4) . .
Cl2 Yb1 Yb2 C1 13.7(4) 2_767 .
Cl2 Yb1 Yb2 C1 -177.2(4) . .
Yb1 Yb1 Yb2 C1 172.3(4) 2_767 .
N1 Yb1 Yb2 Cl1 160.1(3) . .
N3 Yb1 Yb2 Cl1 -96.0(3) . .
O1 Yb1 Yb2 Cl1 75.2(3) . .
Cl2 Yb1 Yb2 Cl1 179.0(2) 2_767 .
C1 Yb1 Yb2 Cl1 165.3(4) . .
Cl2 Yb1 Yb2 Cl1 -11.90(14) . .
Yb1 Yb1 Yb2 Cl1 -22.46(14) 2_767 .
N1 Yb1 Yb2 C2 -7.6(4) . .
N3 Yb1 Yb2 C2 96.3(3) . .
O1 Yb1 Yb2 C2 -92.5(3) . .
Cl1 Yb1 Yb2 C2 -167.7(3) . .
Cl2 Yb1 Yb2 C2 11.3(3) 2_767 .
C1 Yb1 Yb2 C2 -2.4(4) . .
Cl2 Yb1 Yb2 C2 -179.6(3) . .
Yb1 Yb1 Yb2 C2 169.9(3) 2_767 .
N1 Yb1 Yb2 C27 -87.5(4) . .
N3 Yb1 Yb2 C27 16.4(4) . .
O1 Yb1 Yb2 C27 -172.4(3) . .
Cl1 Yb1 Yb2 C27 112.4(3) . .
Cl2 Yb1 Yb2 C27 -68.6(3) 2_767 .
C1 Yb1 Yb2 C27 -82.3(5) . .
Cl2 Yb1 Yb2 C27 100.5(3) . .
Yb1 Yb1 Yb2 C27 90.0(3) 2_767 .
N1 Yb1 Cl1 Yb2 -20.5(3) . .
N3 Yb1 Cl1 Yb2 81.3(3) . .
O1 Yb1 Cl1 Yb2 -104.5(2) . .
Cl2 Yb1 Cl1 Yb2 -178.8(3) 2_767 .
C1 Yb1 Cl1 Yb2 -9.7(2) . .
Cl2 Yb1 Cl1 Yb2 170.40(11) . .
Yb1 Yb1 Cl1 Yb2 173.10(4) 2_767 .
N7 Yb2 Cl1 Yb1 149.9(3) . .
N5 Yb2 Cl1 Yb1 -90.7(3) . .
N2 Yb2 Cl1 Yb1 10.4(9) . .
C1 Yb2 Cl1 Yb1 10.2(3) . .
C2 Yb2 Cl1 Yb1 12.6(3) . .
C27 Yb2 Cl1 Yb1 -73.6(3) . .
N1 Yb1 Cl2 Yb1 27.9(8) . 2_767
N3 Yb1 Cl2 Yb1 -94.1(3) . 2_767
O1 Yb1 Cl2 Yb1 92.0(3) . 2_767
Cl1 Yb1 Cl2 Yb1 176.29(12) . 2_767
Cl2 Yb1 Cl2 Yb1 0.0 2_767 2_767
C1 Yb1 Cl2 Yb1 176.0(11) . 2_767
Yb2 Yb1 Cl2 Yb1 -175.44(5) . 2_767
C21 C16 Li1 N4 -98.2(11) . .
C17 C16 Li1 N4 143.6(8) . .
C15 C16 Li1 N4 46.7(10) . .
C21 C16 Li1 N6 67.0(15) . .
C17 C16 Li1 N6 -51(2) . .
C15 C16 Li1 N6 -148.2(18) . .
C21 C16 Li1 C22 -122.5(8) . .
C17 C16 Li1 C22 119.3(8) . .
C15 C16 Li1 C22 22.4(8) . .
C21 C16 Li1 C15 -144.8(8) . .
C17 C16 Li1 C15 96.9(10) . .
C17 C16 Li1 C21 -118.3(7) . .
C15 C16 Li1 C21 144.8(8) . .
C21 C16 Li1 C35 89.5(9) . .
C17 C16 Li1 C35 -28.8(15) . .
C15 C16 Li1 C35 -125.7(12) . .
C21 C16 Li1 C34 168.3(12) . .
C17 C16 Li1 C34 50.0(14) . .
C15 C16 Li1 C34 -46.8(11) . .
C21 C16 Li1 C29 146.8(8) . .
C17 C16 Li1 C29 28.6(13) . .
C15 C16 Li1 C29 -68.3(9) . .
C21 C16 Li1 C28 118.9(8) . .
C17 C16 Li1 C28 0.6(13) . .
C15 C16 Li1 C28 -96.2(10) . .
C16 C21 Li1 N4 79.6(9) . .
C20 C21 Li1 N4 -165.4(7) . .
C16 C21 Li1 N6 -122.8(13) . .
C20 C21 Li1 N6 -7.7(18) . .
C16 C21 Li1 C22 48.7(7) . .
C20 C21 Li1 C22 163.7(6) . .
C20 C21 Li1 C16 115.0(7) . .
C16 C21 Li1 C15 20.9(5) . .
C20 C21 Li1 C15 136.0(7) . .
C16 C21 Li1 C35 -94.5(9) . .
C20 C21 Li1 C35 20.6(15) . .
C16 C21 Li1 C34 -20(2) . .
C20 C21 Li1 C34 95(2) . .
C16 C21 Li1 C29 -40.2(10) . .
C20 C21 Li1 C29 74.9(15) . .
C16 C21 Li1 C28 -64.3(8) . .
C20 C21 Li1 C28 50.8(14) . .
N3 Yb1 N1 C4 91(2) . .
O1 Yb1 N1 C4 -93(2) . .
Cl1 Yb1 N1 C4 -175(2) . .
Cl2 Yb1 N1 C4 -2(2) 2_767 .
C1 Yb1 N1 C4 164(2) . .
Cl2 Yb1 N1 C4 -29(3) . .
Yb2 Yb1 N1 C4 170(2) . .
Yb1 Yb1 N1 C4 -9(2) 2_767 .
N3 Yb1 N1 C1 -72.8(7) . .
O1 Yb1 N1 C1 103.2(7) . .
Cl1 Yb1 N1 C1 21.4(7) . .
Cl2 Yb1 N1 C1 -165.8(7) 2_767 .
Cl2 Yb1 N1 C1 167.0(6) . .
Yb2 Yb1 N1 C1 6.6(6) . .
Yb1 Yb1 N1 C1 -172.6(6) 2_767 .
N7 Yb2 N2 C9 -133.9(9) . .
N5 Yb2 N2 C9 104.8(9) . .
C1 Yb2 N2 C9 4.4(9) . .
Cl1 Yb2 N2 C9 4.2(16) . .
C2 Yb2 N2 C9 1.5(8) . .
C27 Yb2 N2 C9 93.2(9) . .
Yb1 Yb2 N2 C9 12.4(10) . .
N7 Yb2 N2 C10 44.5(12) . .
N5 Yb2 N2 C10 -76.8(12) . .
C1 Yb2 N2 C10 -177.2(12) . .
Cl1 Yb2 N2 C10 -177.4(9) . .
C2 Yb2 N2 C10 179.9(14) . .
C27 Yb2 N2 C10 -88.4(12) . .
Yb1 Yb2 N2 C10 -169.2(11) . .
C18 C17 N3 C14 177.3(8) . .
C16 C17 N3 C14 3.0(10) . .
C18 C17 N3 Yb1 9.6(13) . .
C16 C17 N3 Yb1 -164.8(6) . .
N1 Yb1 N3 C14 162.3(10) . .
O1 Yb1 N3 C14 9(3) . .
Cl1 Yb1 N3 C14 48.9(10) . .
Cl2 Yb1 N3 C14 -111.6(10) 2_767 .
C1 Yb1 N3 C14 132.9(10) . .
Cl2 Yb1 N3 C14 -34.4(10) . .
Yb2 Yb1 N3 C14 92.5(10) . .
Yb1 Yb1 N3 C14 -72.6(10) 2_767 .
N1 Yb1 N3 C17 -32.1(10) . .
O1 Yb1 N3 C17 174.5(17) . .
Cl1 Yb1 N3 C17 -145.4(9) . .
Cl2 Yb1 N3 C17 54.0(9) 2_767 .
C1 Yb1 N3 C17 -61.5(9) . .
Cl2 Yb1 N3 C17 131.2(9) . .
Yb2 Yb1 N3 C17 -101.8(9) . .
Yb1 Yb1 N3 C17 93.1(9) 2_767 .
N6 Li1 N4 C22 170(5) . .
C16 Li1 N4 C22 -43.4(12) . .
C15 Li1 N4 C22 -17.1(10) . .
C21 Li1 N4 C22 -74.3(11) . .
C35 Li1 N4 C22 55(12) . .
C34 Li1 N4 C22 75.9(12) . .
C29 Li1 N4 C22 51.7(16) . .
C28 Li1 N4 C22 36(3) . .
N6 Li1 N4 C23 28(6) . .
C22 Li1 N4 C23 -142(2) . .
C16 Li1 N4 C23 174.1(17) . .
C15 Li1 N4 C23 -159.6(19) . .
C21 Li1 N4 C23 143.3(17) . .
C35 Li1 N4 C23 -87(12) . .
C34 Li1 N4 C23 -67(2) . .
C29 Li1 N4 C23 -91(2) . .
C28 Li1 N4 C23 -106(3) . .
N7 Yb2 N5 C30 47.3(14) . .
N2 Yb2 N5 C30 154.9(13) . .
C1 Yb2 N5 C30 -129.0(13) . .
Cl1 Yb2 N5 C30 -42.3(13) . .
C2 Yb2 N5 C30 -155.9(13) . .
C27 Yb2 N5 C30 -174.9(19) . .
Yb1 Yb2 N5 C30 -86.0(13) . .
N7 Yb2 N5 C27 -137.7(9) . .
N2 Yb2 N5 C27 -30.2(9) . .
C1 Yb2 N5 C27 45.9(9) . .
Cl1 Yb2 N5 C27 132.7(9) . .
C2 Yb2 N5 C27 19.0(9) . .
Yb1 Yb2 N5 C27 89.0(9) . .
N4 Li1 N6 C35 -165(5) . .
C22 Li1 N6 C35 -21(12) . .
C16 Li1 N6 C35 52.8(19) . .
C15 Li1 N6 C35 25(3) . .
C21 Li1 N6 C35 81.9(14) . .
C34 Li1 N6 C35 -68.6(13) . .
C29 Li1 N6 C35 -39.5(12) . .
C28 Li1 N6 C35 -17.0(11) . .
N4 Li1 N6 C36 46(6) . .
C22 Li1 N6 C36 -170(11) . .
C16 Li1 N6 C36 -96(2) . .
C15 Li1 N6 C36 -123(3) . .
C21 Li1 N6 C36 -66.8(19) . .
C35 Li1 N6 C36 -149(2) . .
C34 Li1 N6 C36 142.7(15) . .
C29 Li1 N6 C36 171.8(15) . .
C28 Li1 N6 C36 -165.7(17) . .
C41 Si1 N7 Si2 72.5(10) . .
C40 Si1 N7 Si2 -166.8(7) . .
C42 Si1 N7 Si2 -53.0(10) . .
C41 Si1 N7 Yb2 -124.0(8) . .
C40 Si1 N7 Yb2 -3.3(8) . .
C42 Si1 N7 Yb2 110.5(8) . .
C45 Si2 N7 Si1 -152.4(8) . .
C44 Si2 N7 Si1 84.7(9) . .
C43 Si2 N7 Si1 -34.0(9) . .
C45 Si2 N7 Yb2 47.2(10) . .
C44 Si2 N7 Yb2 -75.7(10) . .
C43 Si2 N7 Yb2 165.6(7) . .
N5 Yb2 N7 Si1 -176.1(4) . .
N2 Yb2 N7 Si1 82.5(6) . .
C1 Yb2 N7 Si1 -1.6(8) . .
Cl1 Yb2 N7 Si1 -86.0(5) . .
C2 Yb2 N7 Si1 35.7(7) . .
C27 Yb2 N7 Si1 162.6(4) . .
Yb1 Yb2 N7 Si1 -60.6(6) . .
N5 Yb2 N7 Si2 -13.9(8) . .
N2 Yb2 N7 Si2 -115.4(7) . .
C1 Yb2 N7 Si2 160.6(5) . .
Cl1 Yb2 N7 Si2 76.2(6) . .
C2 Yb2 N7 Si2 -162.1(5) . .
C27 Yb2 N7 Si2 -35.3(9) . .
Yb1 Yb2 N7 Si2 101.6(6) . .
N1 Yb1 O1 C46 -163.2(11) . .
N3 Yb1 O1 C46 -9(3) . .
Cl1 Yb1 O1 C46 -49.7(11) . .
Cl2 Yb1 O1 C46 111.4(11) 2_767 .
C1 Yb1 O1 C46 -133.1(11) . .
Cl2 Yb1 O1 C46 34.3(10) . .
Yb2 Yb1 O1 C46 -92.1(11) . .
Yb1 Yb1 O1 C46 72.5(11) 2_767 .
N1 Yb1 O1 C49 27.4(10) . .
N3 Yb1 O1 C49 -178.7(19) . .
Cl1 Yb1 O1 C49 141.0(10) . .
Cl2 Yb1 O1 C49 -57.9(10) 2_767 .
C1 Yb1 O1 C49 57.5(11) . .
Cl2 Yb1 O1 C49 -135.1(10) . .
Yb2 Yb1 O1 C49 98.6(10) . .
Yb1 Yb1 O1 C49 -96.8(10) 2_767 .
C4 N1 C1 C2 -0.7(14) . .
Yb1 N1 C1 C2 171.9(8) . .
C4 N1 C1 Yb2 168.9(12) . .
Yb1 N1 C1 Yb2 -18.5(16) . .
C4 N1 C1 Yb1 -172.6(11) . .
N7 Yb2 C1 N1 -80.5(17) . .
N5 Yb2 C1 N1 94.7(16) . .
N2 Yb2 C1 N1 -175.0(16) . .
Cl1 Yb2 C1 N1 5.0(15) . .
C2 Yb2 C1 N1 -170(2) . .
C27 Yb2 C1 N1 110.8(16) . .
Yb1 Yb2 C1 N1 15.1(13) . .
N7 Yb2 C1 C2 89.6(9) . .
N5 Yb2 C1 C2 -95.3(8) . .
N2 Yb2 C1 C2 -4.9(7) . .
Cl1 Yb2 C1 C2 175.0(7) . .
C27 Yb2 C1 C2 -79.1(8) . .
Yb1 Yb2 C1 C2 -174.9(9) . .
N7 Yb2 C1 Yb1 -95.6(5) . .
N5 Yb2 C1 Yb1 79.6(4) . .
N2 Yb2 C1 Yb1 169.9(4) . .
Cl1 Yb2 C1 Yb1 -10.1(3) . .
C2 Yb2 C1 Yb1 174.9(9) . .
C27 Yb2 C1 Yb1 95.7(4) . .
N3 Yb1 C1 N1 110.3(7) . .
O1 Yb1 C1 N1 -77.0(7) . .
Cl1 Yb1 C1 N1 -160.2(7) . .
Cl2 Yb1 C1 N1 15.7(7) 2_767 .
Cl2 Yb1 C1 N1 -160.0(9) . .
Yb2 Yb1 C1 N1 -170.5(9) . .
Yb1 Yb1 C1 N1 14.3(11) 2_767 .
N1 Yb1 C1 C2 -27(3) . .
N3 Yb1 C1 C2 83(3) . .
O1 Yb1 C1 C2 -104(3) . .
Cl1 Yb1 C1 C2 173(3) . .
Cl2 Yb1 C1 C2 -11(3) 2_767 .
Cl2 Yb1 C1 C2 173(2) . .
Yb2 Yb1 C1 C2 163(3) . .
Yb1 Yb1 C1 C2 -13(3) 2_767 .
N1 Yb1 C1 Yb2 170.5(9) . .
N3 Yb1 C1 Yb2 -79.2(4) . .
O1 Yb1 C1 Yb2 93.4(4) . .
Cl1 Yb1 C1 Yb2 10.2(3) . .
Cl2 Yb1 C1 Yb2 -173.81(18) 2_767 .
Cl2 Yb1 C1 Yb2 10.5(14) . .
Yb1 Yb1 C1 Yb2 -175.2(2) 2_767 .
N1 C1 C2 C9 -179.4(12) . .
Yb2 C1 C2 C9 6.0(15) . .
Yb1 C1 C2 C9 -156(2) . .
N1 C1 C2 C3 1.0(13) . .
Yb2 C1 C2 C3 -173.5(8) . .
Yb1 C1 C2 C3 24(3) . .
N1 C1 C2 Yb2 174.5(12) . .
Yb1 C1 C2 Yb2 -162(3) . .
N7 Yb2 C2 C1 -117.8(8) . .
N5 Yb2 C2 C1 90.1(8) . .
N2 Yb2 C2 C1 173.7(9) . .
Cl1 Yb2 C2 C1 -5.4(8) . .
C27 Yb2 C2 C1 97.5(8) . .
Yb1 Yb2 C2 C1 3.8(7) . .
N7 Yb2 C2 C9 67.2(9) . .
N5 Yb2 C2 C9 -84.8(7) . .
N2 Yb2 C2 C9 -1.3(7) . .
C1 Yb2 C2 C9 -175.0(12) . .
Cl1 Yb2 C2 C9 179.6(6) . .
C27 Yb2 C2 C9 -77.5(7) . .
Yb1 Yb2 C2 C9 -171.2(8) . .
N7 Yb2 C2 C3 -101(2) . .
N5 Yb2 C2 C3 107(2) . .
N2 Yb2 C2 C3 -170(2) . .
C1 Yb2 C2 C3 17(2) . .
Cl1 Yb2 C2 C3 11(2) . .
C27 Yb2 C2 C3 114(2) . .
Yb1 Yb2 C2 C3 20(2) . .
C1 C2 C3 C4 -1.0(14) . .
C9 C2 C3 C4 179.5(13) . .
Yb2 C2 C3 C4 -15(3) . .
C1 C2 C3 C8 -179.5(16) . .
C9 C2 C3 C8 1(3) . .
Yb2 C2 C3 C8 166.8(15) . .
C1 N1 C4 C5 -178.1(15) . .
Yb1 N1 C4 C5 19(3) . .
C1 N1 C4 C3 0.1(14) . .
Yb1 N1 C4 C3 -162.7(15) . .
C2 C3 C4 C5 178.9(14) . .
C8 C3 C4 C5 -2(2) . .
C2 C3 C4 N1 0.5(14) . .
C8 C3 C4 N1 179.5(11) . .
N1 C4 C5 C6 177.9(14) . .
C3 C4 C5 C6 0(2) . .
C4 C5 C6 C7 0(3) . .
C5 C6 C7 C8 2(3) . .
C6 C7 C8 C3 -5(3) . .
C4 C3 C8 C7 5(2) . .
C2 C3 C8 C7 -176.7(17) . .
C10 N2 C9 C2 178.4(13) . .
Yb2 N2 C9 C2 -3.0(17) . .
C1 C2 C9 N2 -3(2) . .
C3 C2 C9 N2 176.7(13) . .
Yb2 C2 C9 N2 2.3(12) . .
C9 N2 C10 C11 -173.1(15) . .
Yb2 N2 C10 C11 9(2) . .
C9 N2 C10 C13 73.7(18) . .
Yb2 N2 C10 C13 -104.6(15) . .
C9 N2 C10 C12 -52.3(19) . .
Yb2 N2 C10 C12 129.5(13) . .
C17 N3 C14 C15 -1.4(13) . .
Yb1 N3 C14 C15 167.1(8) . .
N3 C14 C15 C22 178.4(12) . .
N3 C14 C15 C16 -0.6(14) . .
N3 C14 C15 Li1 79.8(18) . .
C21 C16 C15 C14 -175.5(8) . .
C17 C16 C15 C14 2.3(10) . .
Li1 C16 C15 C14 132.4(12) . .
C21 C16 C15 C22 5.5(18) . .
C17 C16 C15 C22 -176.7(11) . .
Li1 C16 C15 C22 -46.6(14) . .
C21 C16 C15 Li1 52.1(11) . .
C17 C16 C15 Li1 -130.1(9) . .
N4 Li1 C15 C14 140.2(16) . .
N6 Li1 C15 C14 -45(4) . .
C22 Li1 C15 C14 123.6(18) . .
C16 Li1 C15 C14 -94.5(16) . .
C21 Li1 C15 C14 -114.6(16) . .
C35 Li1 C15 C14 -32(2) . .
C34 Li1 C15 C14 45.9(18) . .
C29 Li1 C15 C14 17.8(18) . .
C28 Li1 C15 C14 -10(2) . .
N4 Li1 C15 C22 16.6(10) . .
N6 Li1 C15 C22 -168(3) . .
C16 Li1 C15 C22 141.9(13) . .
C21 Li1 C15 C22 121.8(11) . .
C35 Li1 C15 C22 -155.3(17) . .
C34 Li1 C15 C22 -77.7(11) . .
C29 Li1 C15 C22 -105.8(11) . .
C28 Li1 C15 C22 -133.9(13) . .
N4 Li1 C15 C16 -125.3(12) . .
N6 Li1 C15 C16 50(3) . .
C22 Li1 C15 C16 -141.9(13) . .
C21 Li1 C15 C16 -20.0(5) . .
C35 Li1 C15 C16 62.8(13) . .
C34 Li1 C15 C16 140.5(10) . .
C29 Li1 C15 C16 112.4(9) . .
C28 Li1 C15 C16 84.3(9) . .
C23 N4 C22 C15 -177.3(15) . .
Li1 N4 C22 C15 34.0(18) . .
C23 N4 C22 Li1 149(2) . .
C14 C15 C22 N4 -158.3(13) . .
C16 C15 C22 N4 20(2) . .
Li1 C15 C22 N4 -27.1(15) . .
C14 C15 C22 Li1 -131.2(16) . .
C16 C15 C22 Li1 47.5(14) . .
N6 Li1 C22 N4 -153(12) . .
C16 Li1 C22 N4 129.0(14) . .
C15 Li1 C22 N4 151.3(17) . .
C21 Li1 C22 N4 102.7(14) . .
C35 Li1 C22 N4 -169(3) . .
C34 Li1 C22 N4 -105.3(13) . .
C29 Li1 C22 N4 -134.8(16) . .
C28 Li1 C22 N4 -156.5(19) . .
N4 Li1 C22 C15 -151.3(17) . .
N6 Li1 C22 C15 56(12) . .
C16 Li1 C22 C15 -22.3(8) . .
C21 Li1 C22 C15 -48.6(9) . .
C35 Li1 C22 C15 39(3) . .
C34 Li1 C22 C15 103.4(11) . .
C29 Li1 C22 C15 74.0(11) . .
C28 Li1 C22 C15 52.3(14) . .
C22 N4 C23 C26 -138.3(19) . .
Li1 N4 C23 C26 -3(3) . .
C22 N4 C23 C25 97(2) . .
Li1 N4 C23 C25 -128(2) . .
C22 N4 C23 C24 -13(3) . .
Li1 N4 C23 C24 123(2) . .
C30 N5 C27 C28 -0.8(15) . .
Yb2 N5 C27 C28 -177.3(8) . .
C30 N5 C27 Yb2 176.5(13) . .
N7 Yb2 C27 N5 55.3(10) . .
N2 Yb2 C27 N5 148.4(10) . .
C1 Yb2 C27 N5 -134.9(9) . .
Cl1 Yb2 C27 N5 -49.7(9) . .
C2 Yb2 C27 N5 -161.2(9) . .
Yb1 Yb2 C27 N5 -91.2(9) . .
N7 Yb2 C27 C28 61(2) . .
N5 Yb2 C27 C28 5.3(16) . .
N2 Yb2 C27 C28 154(2) . .
C1 Yb2 C27 C28 -129.6(19) . .
Cl1 Yb2 C27 C28 -44.4(19) . .
C2 Yb2 C27 C28 -155.8(19) . .
Yb1 Yb2 C27 C28 -85.8(19) . .
N5 C27 C28 C29 -0.1(15) . .
Yb2 C27 C28 C29 -4(2) . .
N5 C27 C28 C35 177.2(12) . .
Yb2 C27 C28 C35 173.5(13) . .
N5 C27 C28 Li1 82.7(19) . .
Yb2 C27 C28 Li1 79(3) . .
N4 Li1 C28 C29 29(3) . .
N6 Li1 C28 C29 -129.9(12) . .
C22 Li1 C28 C29 49.4(14) . .
C16 Li1 C28 C29 107.2(10) . .
C15 Li1 C28 C29 74.8(11) . .
C21 Li1 C28 C29 135.0(11) . .
C35 Li1 C28 C29 -145.8(14) . .
C34 Li1 C28 C29 -20.2(8) . .
N4 Li1 C28 C27 -67(3) . .
N6 Li1 C28 C27 133.9(17) . .
C22 Li1 C28 C27 -47(2) . .
C16 Li1 C28 C27 11.0(19) . .
C15 Li1 C28 C27 -21(2) . .
C21 Li1 C28 C27 39(2) . .
C35 Li1 C28 C27 118(2) . .
C34 Li1 C28 C27 -116.4(17) . .
C29 Li1 C28 C27 -96.2(17) . .
N4 Li1 C28 C35 175(3) . .
N6 Li1 C28 C35 15.9(10) . .
C22 Li1 C28 C35 -164.8(16) . .
C16 Li1 C28 C35 -107.0(12) . .
C15 Li1 C28 C35 -139.4(13) . .
C21 Li1 C28 C35 -79.2(12) . .
C34 Li1 C28 C35 125.6(12) . .
C29 Li1 C28 C35 145.8(14) . .
C27 C28 C29 C34 -175.5(15) . .
C35 C28 C29 C34 7(3) . .
Li1 C28 C29 C34 50.5(17) . .
C27 C28 C29 C30 0.8(14) . .
C35 C28 C29 C30 -176.2(13) . .
Li1 C28 C29 C30 -133.1(11) . .
C27 C28 C29 Li1 134.0(11) . .
C35 C28 C29 Li1 -43.1(15) . .
N4 Li1 C29 C28 -160.6(16) . .
N6 Li1 C29 C28 41.2(10) . .
C22 Li1 C29 C28 -136.1(12) . .
C16 Li1 C29 C28 -74.4(10) . .
C15 Li1 C29 C28 -104.6(10) . .
C21 Li1 C29 C28 -54.7(12) . .
C35 Li1 C29 C28 20.0(8) . .
C34 Li1 C29 C28 145.0(14) . .
N4 Li1 C29 C34 54.4(16) . .
N6 Li1 C29 C34 -103.8(13) . .
C22 Li1 C29 C34 78.8(12) . .
C16 Li1 C29 C34 140.6(12) . .
C15 Li1 C29 C34 110.3(11) . .
C21 Li1 C29 C34 160.2(14) . .
C35 Li1 C29 C34 -125.0(12) . .
C28 Li1 C29 C34 -145.0(14) . .
N4 Li1 C29 C30 -62(2) . .
N6 Li1 C29 C30 140.1(14) . .
C22 Li1 C29 C30 -37.2(18) . .
C16 Li1 C29 C30 24.5(17) . .
C15 Li1 C29 C30 -5.7(17) . .
C21 Li1 C29 C30 44.2(19) . .
C35 Li1 C29 C30 118.9(14) . .
C34 Li1 C29 C30 -116.1(18) . .
C28 Li1 C29 C30 98.9(16) . .
C27 N5 C30 C31 -176.6(14) . .
Yb2 N5 C30 C31 -1(2) . .
C27 N5 C30 C29 1.3(14) . .
Yb2 N5 C30 C29 176.7(9) . .
C28 C29 C30 N5 -1.4(15) . .
C34 C29 C30 N5 175.6(12) . .
Li1 C29 C30 N5 -88.4(16) . .
C28 C29 C30 C31 176.7(13) . .
C34 C29 C30 C31 -6(2) . .
Li1 C29 C30 C31 89.7(19) . .
N5 C30 C31 C32 -179.7(14) . .
C29 C30 C31 C32 3(2) . .
C30 C31 C32 C33 2(3) . .
C31 C32 C33 C34 -2(3) . .
C32 C33 C34 C29 -2(3) . .
C32 C33 C34 Li1 -99(2) . .
C28 C29 C34 C33 -178.1(16) . .
C30 C29 C34 C33 6(2) . .
Li1 C29 C34 C33 -126.3(17) . .
C28 C29 C34 Li1 -51.8(17) . .
C30 C29 C34 Li1 132.3(12) . .
N4 Li1 C34 C33 -14(2) . .
N6 Li1 C34 C33 -169.7(17) . .
C22 Li1 C34 C33 17(2) . .
C16 Li1 C34 C33 72(2) . .
C15 Li1 C34 C33 48.6(19) . .
C21 Li1 C34 C33 84(3) . .
C35 Li1 C34 C33 163.2(17) . .
C29 Li1 C34 C33 118(2) . .
C28 Li1 C34 C33 138.0(18) . .
N4 Li1 C34 C29 -132.4(14) . .
N6 Li1 C34 C29 71.9(12) . .
C22 Li1 C34 C29 -101.7(12) . .
C16 Li1 C34 C29 -46.5(13) . .
C15 Li1 C34 C29 -69.8(11) . .
C21 Li1 C34 C29 -34(2) . .
C35 Li1 C34 C29 44.8(10) . .
C28 Li1 C34 C29 19.6(8) . .
C36 N6 C35 C28 -172.5(13) . .
Li1 N6 C35 C28 34(2) . .
C36 N6 C35 Li1 153.6(19) . .
C29 C28 C35 N6 20(2) . .
C27 C28 C35 N6 -156.6(14) . .
Li1 C28 C35 N6 -24.6(14) . .
C29 C28 C35 Li1 44.6(16) . .
C27 C28 C35 Li1 -132.0(14) . .
N4 Li1 C35 N6 128(13) . .
C22 Li1 C35 N6 175(3) . .
C16 Li1 C35 N6 -134.0(18) . .
C15 Li1 C35 N6 -163(2) . .
C21 Li1 C35 N6 -102.6(16) . .
C34 Li1 C35 N6 107.2(15) . .
C29 Li1 C35 N6 132.1(15) . .
C28 Li1 C35 N6 151.2(18) . .
N4 Li1 C35 C28 -23(12) . .
N6 Li1 C35 C28 -151.2(18) . .
C22 Li1 C35 C28 24(3) . .
C16 Li1 C35 C28 74.8(12) . .
C15 Li1 C35 C28 45.9(15) . .
C21 Li1 C35 C28 106.2(11) . .
C34 Li1 C35 C28 -44.0(10) . .
C29 Li1 C35 C28 -19.1(8) . .
C35 N6 C36 C37 -31(2) . .
Li1 N6 C36 C37 115(2) . .
C35 N6 C36 C38 -148.8(17) . .
Li1 N6 C36 C38 -4(2) . .
C35 N6 C36 C39 91.8(17) . .
Li1 N6 C36 C39 -122.9(18) . .
C49 O1 C46 C47 -23.4(17) . .
Yb1 O1 C46 C47 166.1(9) . .
O1 C46 C47 C48 22.1(19) . .
C46 C47 C48 C49 -13(2) . .
C46 O1 C49 C48 15.2(17) . .
Yb1 O1 C49 C48 -173.9(10) . .
C47 C48 C49 O1 -0.9(19) . .

loop_
_platon_squeeze_void_nr
_platon_squeeze_void_average_x
_platon_squeeze_void_average_y
_platon_squeeze_void_average_z
_platon_squeeze_void_volume
_platon_squeeze_void_count_electrons
_platon_squeeze_void_content
1 -0.107 0.500 0.569 1134 323 ' '
